data_4337909
loop_
_publ_author_name
'Br\"aunlich, Irene'
'S\'anchez-Ferrer, Antoni'
'Bauer, Matthias'
'Schepper, Rahel'
'Kn\"usel, Philippe'
'Dshemuchadse, Julia'
'Mezzenga, Raffaele'
'Caseri, Walter'

_publ_section_title
;
 Polynuclear Iron(II)-Aminotriazole Spincrossover Complexes (Polymers) In
 Solution.
;
_journal_issue 7
_journal_name_full 'Inorganic chemistry'
_journal_page_first 3546
_journal_paper_doi 10.1021/ic403035u
_journal_volume 53
_journal_year 2014
_chemical_formula_sum 'C42 H42 Fe N12 O8 S2'
_chemical_formula_weight 962.85
_chemical_name_systematic
; 
 ? 
;
_space_group_IT_number 2
_symmetry_space_group_name_Hall '-P 1'
_symmetry_space_group_name_H-M 'P -1'
_atom_sites_solution_hydrogens geom
_atom_sites_solution_primary direct
_atom_sites_solution_secondary difmap
_audit_creation_method SHELXL-97
_cell_angle_alpha 72.9455(4)
_cell_angle_beta 75.4527(4)
_cell_angle_gamma 84.9335(4)
_cell_formula_units_Z 1
_cell_length_a 9.38858(5)
_cell_length_b 10.62813(6)
_cell_length_c 11.51412(6)
_cell_measurement_reflns_used 73608
_cell_measurement_temperature 293(2)
_cell_measurement_theta_max 36.3746
_cell_measurement_theta_min 4.0798
_cell_volume 1063.045(10)
_computing_cell_refinement
;
CrysAlisPro, Agilent Technologies,
Version 1.171.34.49 (release 20-01-2011 CrysAlis171 .NET)
(compiled Jan 20 2011,15:58:25)
;
_computing_data_collection
;
CrysAlisPro, Agilent Technologies,
Version 1.171.34.49 (release 20-01-2011 CrysAlis171 .NET)
(compiled Jan 20 2011,15:58:25)
;
_computing_data_reduction
;
CrysAlisPro, Agilent Technologies,
Version 1.171.34.49 (release 20-01-2011 CrysAlis171 .NET)
(compiled Jan 20 2011,15:58:25)
;
_computing_structure_refinement 'SHELXL-97 (Sheldrick, 1997)'
_computing_structure_solution 'SHELXS-97 (Sheldrick, 1990)'
_diffrn_ambient_temperature 293(2)
_diffrn_detector_area_resol_mean 8.1188
_diffrn_measured_fraction_theta_full 0.996
_diffrn_measured_fraction_theta_max 0.996
_diffrn_measurement_device_type 'Xcalibur, Onyx'
_diffrn_measurement_method '\w scans'
_diffrn_radiation_monochromator graphite
_diffrn_radiation_source 'fine-focus sealed tube'
_diffrn_radiation_type MoK\a
_diffrn_radiation_wavelength 0.71073
_diffrn_reflns_av_R_equivalents 0.0182
_diffrn_reflns_av_sigmaI/netI 0.0053
_diffrn_reflns_limit_h_max 11
_diffrn_reflns_limit_h_min -11
_diffrn_reflns_limit_k_max 13
_diffrn_reflns_limit_k_min -13
_diffrn_reflns_limit_l_max 14
_diffrn_reflns_limit_l_min -14
_diffrn_reflns_number 88699
_diffrn_reflns_theta_full 26.37
_diffrn_reflns_theta_max 26.37
_diffrn_reflns_theta_min 4.09
_exptl_absorpt_coefficient_mu 0.523
_exptl_absorpt_correction_T_max 0.8589
_exptl_absorpt_correction_T_min 0.7444
_exptl_absorpt_correction_type multi-scan
_exptl_absorpt_process_details
;
CrysAlisPro, Agilent Technologies,
Version 1.171.34.49 (release 20-01-2011 CrysAlis171 .NET)
(compiled Jan 20 2011,15:58:25)
Empirical absorption correction using spherical harmonics,
 implemented in SCALE3 ABSPACK scaling algorithm.
;
_exptl_crystal_colour pink
_exptl_crystal_density_diffrn 1.504
_exptl_crystal_density_method 'not measured'
_exptl_crystal_description irregular
_exptl_crystal_F_000 500
_exptl_crystal_size_max 0.60
_exptl_crystal_size_mid 0.40
_exptl_crystal_size_min 0.30
_refine_diff_density_max 0.463
_refine_diff_density_min -0.640
_refine_diff_density_rms 0.048
_refine_ls_extinction_method none
_refine_ls_goodness_of_fit_ref 1.085
_refine_ls_hydrogen_treatment mixed
_refine_ls_matrix_type full
_refine_ls_number_parameters 316
_refine_ls_number_reflns 4343
_refine_ls_number_restraints 0
_refine_ls_restrained_S_all 1.085
_refine_ls_R_factor_all 0.0387
_refine_ls_R_factor_gt 0.0378
_refine_ls_shift/su_max 0.001
_refine_ls_shift/su_mean 0.000
_refine_ls_structure_factor_coef Fsqd
_refine_ls_weighting_details 'calc w=1/[\s^2^(Fo^2^)+(0.0740P)^2^+0.3006P] where P=(Fo^2^+2Fc^2^)/3'
_refine_ls_weighting_scheme calc
_refine_ls_wR_factor_gt 0.1120
_refine_ls_wR_factor_ref 0.1133
_reflns_number_gt 4167
_reflns_number_total 4343
_reflns_threshold_expression >2sigma(I)
_cod_data_source_file ic403035u_si_002.cif
_cod_data_source_block ib12041d_03
_cod_depositor_comments 'Adding full bibliography for 4337909.cif.'
_cod_original_cell_volume 1063.046(10)
_cod_database_code 4337909

loop_
_symmetry_equiv_pos_as_xyz
'x, y, z'
'-x, -y, -z'

loop_
_atom_site_label
_atom_site_type_symbol
_atom_site_fract_x
_atom_site_fract_y
_atom_site_fract_z
_atom_site_U_iso_or_equiv
_atom_site_adp_type
_atom_site_occupancy
_atom_site_symmetry_multiplicity
_atom_site_calc_flag
_atom_site_refinement_flags
Fe1 Fe 0.0000 0.5000 0.5000 0.03194(12) Uani 1 2 d S
N1 N 0.18556(15) 0.40169(13) 0.46285(12) 0.0368(3) Uani 1 1 d .
N2 N -0.00091(15) 0.42652(13) 0.67846(12) 0.0374(3) Uani 1 1 d .
N3 N -0.10423(15) 0.33909(13) 0.51578(12) 0.0370(3) Uani 1 1 d .
N4 N 0.19589(15) 0.27528(13) 0.53399(12) 0.0375(3) Uani 1 1 d .
N5 N 0.03177(16) 0.29598(13) 0.72067(12) 0.0374(3) Uani 1 1 d .
N6 N -0.05350(16) 0.22017(13) 0.57787(13) 0.0382(3) Uani 1 1 d .
C1 C 0.31346(19) 0.42342(18) 0.37860(16) 0.0427(4) Uani 1 1 d .
H11 H 0.3386 0.5023 0.3169 0.047(5) Uiso 1 1 calc R
C2 C 0.4048(2) 0.3120(2) 0.39533(18) 0.0486(4) Uani 1 1 d .
H2 H 0.4997 0.3030 0.3487 0.054(6) Uiso 1 1 calc R
C3 C 0.3266(2) 0.21874(18) 0.49408(17) 0.0443(4) Uani 1 1 d .
H3 H 0.3573 0.1330 0.5274 0.059(6) Uiso 1 1 calc R
C4 C -0.0409(2) 0.46865(18) 0.77974(16) 0.0443(4) Uani 1 1 d .
H4 H -0.0683 0.5550 0.7795 0.050(6) Uiso 1 1 calc R
C5 C -0.0361(2) 0.3656(2) 0.88665(17) 0.0523(4) Uani 1 1 d .
H5 H -0.0597 0.3701 0.9688 0.066(7) Uiso 1 1 calc R
C6 C 0.0099(2) 0.25717(18) 0.84645(15) 0.0448(4) Uani 1 1 d .
H6 H 0.0237 0.1727 0.8960 0.057(6) Uiso 1 1 calc R
C7 C -0.2152(2) 0.30919(18) 0.47701(16) 0.0446(4) Uani 1 1 d .
H7 H -0.2720 0.3707 0.4314 0.057(6) Uiso 1 1 calc R
C8 C -0.2357(2) 0.1735(2) 0.51349(18) 0.0502(4) Uani 1 1 d .
H8 H -0.3067 0.1290 0.4979 0.059(6) Uiso 1 1 calc R
C9 C -0.1306(2) 0.11971(17) 0.57655(16) 0.0446(4) Uani 1 1 d .
H9 H -0.1149 0.0306 0.6121 0.048(5) Uiso 1 1 calc R
C10 C 0.06966(19) 0.21975(15) 0.63165(15) 0.0378(3) Uani 1 1 d .
H10 H 0.0929 0.1290 0.6746 0.043(5) Uiso 1 1 calc R
S1 S 0.26160(7) 0.88643(5) -0.20024(5) 0.05690(16) Uani 1 1 d .
O1 O 0.1378(3) 0.97325(19) -0.1736(2) 0.0918(7) Uani 1 1 d .
O2 O 0.2173(2) 0.76285(15) -0.20869(15) 0.0653(4) Uani 1 1 d .
O3 O 0.3761(3) 0.9487(2) -0.30755(16) 0.0943(7) Uani 1 1 d .
C11 C 0.3414(2) 0.84647(17) -0.06904(16) 0.0441(4) Uani 1 1 d .
C12 C 0.3101(2) 0.92360(19) 0.01482(19) 0.0504(4) Uani 1 1 d .
H12 H 0.2470 0.9962 0.0022 0.056(6) Uiso 1 1 calc R
C13 C 0.3724(2) 0.8919(2) 0.11471(19) 0.0521(4) Uani 1 1 d .
H13 H 0.3519 0.9439 0.1695 0.064(7) Uiso 1 1 calc R
C14 C 0.4677(2) 0.78137(18) 0.13653(17) 0.0436(4) Uani 1 1 d .
C15 C 0.5341(2) 0.7458(2) 0.23982(19) 0.0537(5) Uani 1 1 d .
H15 H 0.5162 0.7969 0.2953 0.074(8) Uiso 1 1 calc R
C16 C 0.6238(2) 0.6375(2) 0.2586(2) 0.0576(5) Uani 1 1 d .
H16 H 0.6649 0.6145 0.3277 0.084(9) Uiso 1 1 calc R
C17 C 0.6549(2) 0.5601(2) 0.1750(2) 0.0549(5) Uani 1 1 d .
H17 H 0.7164 0.4864 0.1888 0.060(6) Uiso 1 1 calc R
C18 C 0.5949(2) 0.59313(19) 0.07367(19) 0.0509(4) Uani 1 1 d .
H18 H 0.6173 0.5422 0.0179 0.065(7) Uiso 1 1 calc R
C19 C 0.49917(19) 0.70371(17) 0.05180(16) 0.0423(4) Uani 1 1 d .
C20 C 0.4339(2) 0.73942(17) -0.05202(17) 0.0464(4) Uani 1 1 d .
H20 H 0.4541 0.6897 -0.1088 0.054(6) Uiso 1 1 calc R
O4 O 0.0597(2) 0.19566(17) 0.28649(16) 0.0702(4) Uani 1 1 d .
H4O H -0.0214 0.2117 0.2706 0.111(13) Uiso 1 1 calc R
C21 C 0.1655(4) 0.1993(3) 0.1774(3) 0.1008(11) Uani 1 1 d .
H21A H 0.1602 0.1210 0.1533 0.123(13) Uiso 1 1 calc R
H21B H 0.2614 0.2043 0.1911 0.154(19) Uiso 1 1 calc R
H21C H 0.1484 0.2751 0.1122 0.144(16) Uiso 1 1 calc R

loop_
_atom_site_aniso_label
_atom_site_aniso_U_11
_atom_site_aniso_U_22
_atom_site_aniso_U_33
_atom_site_aniso_U_23
_atom_site_aniso_U_13
_atom_site_aniso_U_12
Fe1 0.03771(18) 0.02549(17) 0.02913(18) -0.00203(12) -0.00997(12) 0.00434(12)
N1 0.0420(7) 0.0301(6) 0.0333(6) -0.0018(5) -0.0099(5) 0.0038(5)
N2 0.0451(7) 0.0299(6) 0.0345(7) -0.0047(5) -0.0119(5) 0.0049(5)
N3 0.0432(7) 0.0313(7) 0.0336(7) -0.0026(5) -0.0129(5) 0.0039(5)
N4 0.0425(7) 0.0302(6) 0.0353(7) -0.0034(5) -0.0111(5) 0.0083(5)
N5 0.0469(7) 0.0306(6) 0.0310(6) -0.0015(5) -0.0124(5) 0.0033(5)
N6 0.0470(7) 0.0279(6) 0.0367(7) -0.0031(5) -0.0128(6) 0.0023(5)
C1 0.0416(8) 0.0424(9) 0.0380(8) -0.0048(7) -0.0069(7) 0.0017(7)
C2 0.0417(9) 0.0542(11) 0.0463(9) -0.0138(8) -0.0081(7) 0.0098(8)
C3 0.0469(9) 0.0414(9) 0.0452(9) -0.0130(7) -0.0163(7) 0.0152(7)
C4 0.0539(10) 0.0411(9) 0.0371(8) -0.0107(7) -0.0118(7) 0.0052(7)
C5 0.0656(11) 0.0558(11) 0.0324(8) -0.0095(8) -0.0109(8) 0.0031(9)
C6 0.0537(10) 0.0437(9) 0.0302(8) 0.0014(7) -0.0120(7) 0.0011(7)
C7 0.0481(9) 0.0458(9) 0.0415(9) -0.0093(7) -0.0169(7) 0.0005(7)
C8 0.0562(10) 0.0492(10) 0.0482(10) -0.0153(8) -0.0127(8) -0.0096(8)
C9 0.0582(10) 0.0328(8) 0.0397(8) -0.0087(7) -0.0068(7) -0.0046(7)
C10 0.0468(8) 0.0287(7) 0.0341(7) -0.0025(6) -0.0119(6) 0.0044(6)
S1 0.0948(4) 0.0355(2) 0.0445(3) -0.00659(19) -0.0345(3) 0.0146(2)
O1 0.1385(18) 0.0709(11) 0.0925(13) -0.0398(10) -0.0756(13) 0.0603(12)
O2 0.1003(12) 0.0443(8) 0.0634(9) -0.0141(7) -0.0467(9) 0.0126(7)
O3 0.146(2) 0.0809(13) 0.0456(9) 0.0089(8) -0.0279(10) -0.0241(13)
C11 0.0589(10) 0.0350(8) 0.0361(8) -0.0056(7) -0.0142(7) 0.0042(7)
C12 0.0613(11) 0.0405(9) 0.0507(10) -0.0153(8) -0.0176(8) 0.0137(8)
C13 0.0623(11) 0.0508(10) 0.0483(10) -0.0224(8) -0.0158(8) 0.0088(9)
C14 0.0462(9) 0.0427(9) 0.0413(9) -0.0099(7) -0.0109(7) -0.0018(7)
C15 0.0567(11) 0.0592(12) 0.0500(10) -0.0167(9) -0.0188(8) -0.0027(9)
C16 0.0553(11) 0.0606(12) 0.0597(12) -0.0077(10) -0.0289(9) -0.0029(9)
C17 0.0486(10) 0.0462(10) 0.0666(12) -0.0044(9) -0.0229(9) 0.0036(8)
C18 0.0557(10) 0.0406(9) 0.0541(11) -0.0105(8) -0.0145(8) 0.0055(8)
C19 0.0463(9) 0.0370(8) 0.0388(8) -0.0050(7) -0.0087(7) 0.0002(7)
C20 0.0633(11) 0.0355(8) 0.0399(9) -0.0102(7) -0.0145(8) 0.0067(8)
O4 0.0656(10) 0.0695(10) 0.0654(10) -0.0155(8) -0.0038(8) 0.0063(8)
C21 0.108(3) 0.0707(19) 0.0855(19) -0.0104(16) 0.0247(17) 0.0173(16)

loop_
_atom_type_symbol
_atom_type_description
_atom_type_scat_dispersion_real
_atom_type_scat_dispersion_imag
_atom_type_scat_source
C C 0.0033 0.0016 'International Tables Vol C Tables 4.2.6.8 and 6.1.1.4'
H H 0.0000 0.0000 'International Tables Vol C Tables 4.2.6.8 and 6.1.1.4'
N N 0.0061 0.0033 'International Tables Vol C Tables 4.2.6.8 and 6.1.1.4'
O O 0.0106 0.0060 'International Tables Vol C Tables 4.2.6.8 and 6.1.1.4'
S S 0.1246 0.1234 'International Tables Vol C Tables 4.2.6.8 and 6.1.1.4'
Fe Fe 0.3463 0.8444 'International Tables Vol C Tables 4.2.6.8 and 6.1.1.4'

loop_
_geom_angle_atom_site_label_1
_geom_angle_atom_site_label_2
_geom_angle_atom_site_label_3
_geom_angle
_geom_angle_site_symmetry_1
_geom_angle_site_symmetry_3
N1 Fe1 N1 180.00(5) 2_566 .
N1 Fe1 N2 92.53(6) 2_566 .
N1 Fe1 N2 87.47(6) . .
N1 Fe1 N2 87.47(6) 2_566 2_566
N1 Fe1 N2 92.53(6) . 2_566
N2 Fe1 N2 179.999(1) . 2_566
N1 Fe1 N3 87.43(6) 2_566 2_566
N1 Fe1 N3 92.57(6) . 2_566
N2 Fe1 N3 93.05(6) . 2_566
N2 Fe1 N3 86.95(6) 2_566 2_566
N1 Fe1 N3 92.57(6) 2_566 .
N1 Fe1 N3 87.43(6) . .
N2 Fe1 N3 86.95(6) . .
N2 Fe1 N3 93.05(6) 2_566 .
N3 Fe1 N3 180.0 2_566 .
C1 N1 N4 104.97(13) . .
C1 N1 Fe1 136.68(12) . .
N4 N1 Fe1 118.31(10) . .
C4 N2 N5 105.34(13) . .
C4 N2 Fe1 136.07(12) . .
N5 N2 Fe1 118.19(10) . .
C7 N3 N6 104.44(13) . .
C7 N3 Fe1 137.30(12) . .
N6 N3 Fe1 118.20(10) . .
C3 N4 N1 111.57(14) . .
C3 N4 C10 129.97(14) . .
N1 N4 C10 118.34(13) . .
C6 N5 N2 111.19(14) . .
C6 N5 C10 130.19(14) . .
N2 N5 C10 118.36(12) . .
C9 N6 N3 111.65(14) . .
C9 N6 C10 130.49(14) . .
N3 N6 C10 117.86(13) . .
N1 C1 C2 110.86(16) . .
N1 C1 H11 124.6 . .
C2 C1 H11 124.6 . .
C3 C2 C1 105.94(16) . .
C3 C2 H2 127.0 . .
C1 C2 H2 127.0 . .
N4 C3 C2 106.65(15) . .
N4 C3 H3 126.7 . .
C2 C3 H3 126.7 . .
N2 C4 C5 110.60(16) . .
N2 C4 H4 124.7 . .
C5 C4 H4 124.7 . .
C6 C5 C4 106.09(16) . .
C6 C5 H5 127.0 . .
C4 C5 H5 127.0 . .
N5 C6 C5 106.77(15) . .
N5 C6 H6 126.6 . .
C5 C6 H6 126.6 . .
N3 C7 C8 111.24(16) . .
N3 C7 H7 124.4 . .
C8 C7 H7 124.4 . .
C9 C8 C7 105.76(16) . .
C9 C8 H8 127.1 . .
C7 C8 H8 127.1 . .
N6 C9 C8 106.92(16) . .
N6 C9 H9 126.5 . .
C8 C9 H9 126.5 . .
N6 C10 N4 109.60(13) . .
N6 C10 N5 109.37(13) . .
N4 C10 N5 110.03(13) . .
N6 C10 H10 109.3 . .
N4 C10 H10 109.3 . .
N5 C10 H10 109.3 . .
O1 S1 O3 113.30(14) . .
O1 S1 O2 112.59(13) . .
O3 S1 O2 111.97(12) . .
O1 S1 C11 105.95(10) . .
O3 S1 C11 106.15(11) . .
O2 S1 C11 106.20(8) . .
C20 C11 C12 120.90(17) . .
C20 C11 S1 118.53(14) . .
C12 C11 S1 120.58(14) . .
C13 C12 C11 119.88(17) . .
C13 C12 H12 120.1 . .
C11 C12 H12 120.1 . .
C12 C13 C14 121.12(17) . .
C12 C13 H13 119.4 . .
C14 C13 H13 119.4 . .
C13 C14 C19 118.93(16) . .
C13 C14 C15 122.43(18) . .
C19 C14 C15 118.64(17) . .
C16 C15 C14 120.68(19) . .
C16 C15 H15 119.7 . .
C14 C15 H15 119.7 . .
C15 C16 C17 120.82(19) . .
C15 C16 H16 119.6 . .
C17 C16 H16 119.6 . .
C18 C17 C16 119.88(19) . .
C18 C17 H17 120.1 . .
C16 C17 H17 120.1 . .
C17 C18 C19 121.11(19) . .
C17 C18 H18 119.4 . .
C19 C18 H18 119.4 . .
C14 C19 C18 118.85(17) . .
C14 C19 C20 118.85(16) . .
C18 C19 C20 122.30(17) . .
C11 C20 C19 120.32(17) . .
C11 C20 H20 119.8 . .
C19 C20 H20 119.8 . .
C21 O4 H4O 109.5 . .
O4 C21 H21A 109.5 . .
O4 C21 H21B 109.5 . .
H21A C21 H21B 109.5 . .
O4 C21 H21C 109.5 . .
H21A C21 H21C 109.5 . .
H21B C21 H21C 109.5 . .

loop_
_geom_bond_atom_site_label_1
_geom_bond_atom_site_label_2
_geom_bond_distance
_geom_bond_site_symmetry_2
Fe1 N1 1.9688(13) 2_566
Fe1 N1 1.9688(13) .
Fe1 N2 1.9706(13) .
Fe1 N2 1.9706(13) 2_566
Fe1 N3 1.9847(14) 2_566
Fe1 N3 1.9847(14) .
N1 C1 1.330(2) .
N1 N4 1.3626(18) .
N2 C4 1.326(2) .
N2 N5 1.3636(18) .
N3 C7 1.327(2) .
N3 N6 1.3675(18) .
N4 C3 1.352(2) .
N4 C10 1.443(2) .
N5 C6 1.351(2) .
N5 C10 1.445(2) .
N6 C9 1.348(2) .
N6 C10 1.441(2) .
C1 C2 1.395(3) .
C1 H11 0.9300 .
C2 C3 1.365(3) .
C2 H2 0.9300 .
C3 H3 0.9300 .
C4 C5 1.394(3) .
C4 H4 0.9300 .
C5 C6 1.362(3) .
C5 H5 0.9300 .
C6 H6 0.9300 .
C7 C8 1.395(3) .
C7 H7 0.9300 .
C8 C9 1.358(3) .
C8 H8 0.9300 .
C9 H9 0.9300 .
C10 H10 0.9800 .
S1 O1 1.4467(19) .
S1 O3 1.449(2) .
S1 O2 1.4491(16) .
S1 C11 1.7775(18) .
C11 C20 1.366(3) .
C11 C12 1.404(3) .
C12 C13 1.361(3) .
C12 H12 0.9300 .
C13 C14 1.413(3) .
C13 H13 0.9300 .
C14 C19 1.416(3) .
C14 C15 1.419(3) .
C15 C16 1.362(3) .
C15 H15 0.9300 .
C16 C17 1.403(3) .
C16 H16 0.9300 .
C17 C18 1.363(3) .
C17 H17 0.9300 .
C18 C19 1.416(3) .
C18 H18 0.9300 .
C19 C20 1.418(3) .
C20 H20 0.9300 .
O4 C21 1.385(3) .
O4 H4O 0.8200 .
C21 H21A 0.9600 .
C21 H21B 0.9600 .
C21 H21C 0.9600 .

loop_
_geom_torsion_atom_site_label_1
_geom_torsion_atom_site_label_2
_geom_torsion_atom_site_label_3
_geom_torsion_atom_site_label_4
_geom_torsion
_geom_torsion_site_symmetry_1
N1 Fe1 N1 C1 41(48) 2_566
N2 Fe1 N1 C1 -139.60(18) .
N2 Fe1 N1 C1 40.40(18) 2_566
N3 Fe1 N1 C1 -46.65(18) 2_566
N3 Fe1 N1 C1 133.35(18) .
N1 Fe1 N1 N4 -136(48) 2_566
N2 Fe1 N1 N4 43.23(12) .
N2 Fe1 N1 N4 -136.77(12) 2_566
N3 Fe1 N1 N4 136.18(12) 2_566
N3 Fe1 N1 N4 -43.82(12) .
N1 Fe1 N2 C4 -36.03(18) 2_566
N1 Fe1 N2 C4 143.97(18) .
N2 Fe1 N2 C4 175(28) 2_566
N3 Fe1 N2 C4 51.53(18) 2_566
N3 Fe1 N2 C4 -128.47(18) .
N1 Fe1 N2 N5 135.40(12) 2_566
N1 Fe1 N2 N5 -44.60(12) .
N2 Fe1 N2 N5 -13(28) 2_566
N3 Fe1 N2 N5 -137.04(12) 2_566
N3 Fe1 N2 N5 42.96(12) .
N1 Fe1 N3 C7 45.62(18) 2_566
N1 Fe1 N3 C7 -134.38(18) .
N2 Fe1 N3 C7 138.01(18) .
N2 Fe1 N3 C7 -41.99(18) 2_566
N3 Fe1 N3 C7 -119(8) 2_566
N1 Fe1 N3 N6 -137.60(12) 2_566
N1 Fe1 N3 N6 42.40(12) .
N2 Fe1 N3 N6 -45.20(12) .
N2 Fe1 N3 N6 134.80(12) 2_566
N3 Fe1 N3 N6 58(8) 2_566
C1 N1 N4 C3 -0.77(19) .
Fe1 N1 N4 C3 177.22(11) .
C1 N1 N4 C10 -177.20(14) .
Fe1 N1 N4 C10 0.78(19) .
C4 N2 N5 C6 1.05(19) .
Fe1 N2 N5 C6 -172.80(12) .
C4 N2 N5 C10 175.74(15) .
Fe1 N2 N5 C10 1.89(19) .
C7 N3 N6 C9 0.43(19) .
Fe1 N3 N6 C9 -177.32(11) .
C7 N3 N6 C10 179.81(14) .
Fe1 N3 N6 C10 2.06(19) .
N4 N1 C1 C2 0.1(2) .
Fe1 N1 C1 C2 -177.29(13) .
N1 C1 C2 C3 0.5(2) .
N1 N4 C3 C2 1.1(2) .
C10 N4 C3 C2 177.01(16) .
C1 C2 C3 N4 -1.0(2) .
N5 N2 C4 C5 -0.9(2) .
Fe1 N2 C4 C5 171.31(14) .
N2 C4 C5 C6 0.4(2) .
N2 N5 C6 C5 -0.8(2) .
C10 N5 C6 C5 -174.70(17) .
C4 C5 C6 N5 0.3(2) .
N6 N3 C7 C8 0.0(2) .
Fe1 N3 C7 C8 177.10(13) .
N3 C7 C8 C9 -0.5(2) .
N3 N6 C9 C8 -0.7(2) .
C10 N6 C9 C8 180.00(17) .
C7 C8 C9 N6 0.7(2) .
C9 N6 C10 N4 117.71(18) .
N3 N6 C10 N4 -61.53(18) .
C9 N6 C10 N5 -121.59(18) .
N3 N6 C10 N5 59.16(18) .
C3 N4 C10 N6 -115.46(18) .
N1 N4 C10 N6 60.22(18) .
C3 N4 C10 N5 124.24(18) .
N1 N4 C10 N5 -60.09(18) .
C6 N5 C10 N6 111.52(19) .
N2 N5 C10 N6 -62.00(18) .
C6 N5 C10 N4 -128.04(18) .
N2 N5 C10 N4 58.44(18) .
O1 S1 C11 C20 162.34(18) .
O3 S1 C11 C20 -76.93(19) .
O2 S1 C11 C20 42.40(19) .
O1 S1 C11 C12 -17.8(2) .
O3 S1 C11 C12 102.90(19) .
O2 S1 C11 C12 -137.77(17) .
C20 C11 C12 C13 0.0(3) .
S1 C11 C12 C13 -179.85(17) .
C11 C12 C13 C14 -0.5(3) .
C12 C13 C14 C19 0.6(3) .
C12 C13 C14 C15 -180.0(2) .
C13 C14 C15 C16 179.1(2) .
C19 C14 C15 C16 -1.4(3) .
C14 C15 C16 C17 1.3(3) .
C15 C16 C17 C18 0.0(3) .
C16 C17 C18 C19 -1.0(3) .
C13 C14 C19 C18 179.87(18) .
C15 C14 C19 C18 0.4(3) .
C13 C14 C19 C20 -0.1(3) .
C15 C14 C19 C20 -179.56(18) .
C17 C18 C19 C14 0.8(3) .
C17 C18 C19 C20 -179.24(19) .
C12 C11 C20 C19 0.5(3) .
S1 C11 C20 C19 -179.64(14) .
C14 C19 C20 C11 -0.5(3) .
C18 C19 C20 C11 179.59(18) .
